data_2010805
loop_
_publ_author_name
'Kendi, Engin'
'\"Ozbey, S\"uheyla'
'Bozdo\(gan, Oya'
'Ertan, Rahmiye'

_publ_section_title
;
 Flavone-3'-sulfonamide
;
_journal_issue 4
_journal_name_full 'Acta Crystallographica Section C'
_journal_page_first 457
_journal_page_last 458
_journal_paper_doi 10.1107/S0108270199016923
_journal_volume 56
_journal_year 2000
_chemical_formula_moiety 'C15 H11 N O4 S'
_chemical_formula_sum 'C15 H11 N O4 S'
_chemical_formula_weight 301.32
_space_group_IT_number 2
_symmetry_cell_setting triclinic
_symmetry_space_group_name_Hall '-P 1'
_symmetry_space_group_name_H-M 'P -1'
_atom_type_scat_source 'Int. Tab. Vol. IV'
_cell_angle_alpha 98.183(7)
_cell_angle_beta 112.991(6)
_cell_angle_gamma 104.673(6)
_cell_formula_units_Z 2
_cell_length_a 8.6654(5)
_cell_length_b 8.7898(6)
_cell_length_c 10.0105(6)
_cell_measurement_reflns_used 25
_cell_measurement_temperature 295
_cell_measurement_theta_max 18.2
_cell_measurement_theta_min 9.4
_cell_volume 653.62(9)
_computing_cell_refinement 'CAD-4 EXPRESS'
_computing_data_collection 'CAD-4 EXPRESS (Enraf-Nonius, 1993)'
_computing_data_reduction 'MolEN (Fair, 1990)'
_computing_molecular_graphics 'ORTEPII (Johnson, 1976)'
_computing_publication_material MolEN
_computing_structure_refinement MolEN
_computing_structure_solution 'MolEN and PARST (Nardelli, 1995)'
_diffrn_measurement_device 'Enraf-Nonius CAD-4'
_diffrn_measurement_method '\w/2\q scans'
_diffrn_radiation_type MoK\a
_diffrn_radiation_wavelength .71069
_diffrn_reflns_av_R_equivalents .010
_diffrn_reflns_limit_h_max 0
_diffrn_reflns_limit_h_min -10
_diffrn_reflns_limit_k_max 10
_diffrn_reflns_limit_k_min -10
_diffrn_reflns_limit_l_max 12
_diffrn_reflns_limit_l_min -11
_diffrn_reflns_number 2834
_diffrn_reflns_theta_max 26.3
_diffrn_reflns_theta_min 2.4
_diffrn_standards_decay_% 1.5
_diffrn_standards_interval_time 120
_diffrn_standards_number 3
_exptl_absorpt_coefficient_mu .263
_exptl_absorpt_correction_T_max .951
_exptl_absorpt_correction_T_min .869
_exptl_absorpt_correction_type empirical
_exptl_absorpt_process_details 'via \y scans (North et al., 1968)'
_exptl_crystal_colour colourless
_exptl_crystal_density_diffrn 1.531
_exptl_crystal_density_meas ?
_exptl_crystal_description prismatic
_exptl_crystal_size_max .56
_exptl_crystal_size_mid .40
_exptl_crystal_size_min .20
_refine_diff_density_max .23
_refine_diff_density_min -.09
_refine_ls_extinction_method none
_refine_ls_goodness_of_fit_ref .90
_refine_ls_hydrogen_treatment mixed
_refine_ls_number_parameters 192
_refine_ls_number_reflns 2057
_refine_ls_R_factor_gt .037
_refine_ls_shift/su_max <0.001
_refine_ls_structure_factor_coef F
_refine_ls_weighting_details 'w = 1/[\sF^2^]'
_refine_ls_weighting_scheme calc
_refine_ls_wR_factor_ref .044
_reflns_number_gt 2057
_reflns_number_total 2649
_reflns_threshold_expression I>2\s(I)
_cod_data_source_file fr1229.cif
_cod_data_source_block I
_cod_depositor_comments
;
The following automatic conversions were performed:

'_exptl_crystal_density_meas' value 'not measured' was changed to '?'
- the value is perceived as not measured.

Automatic conversion script
Id: cif_fix_values 3008 2015-01-20 13:52:24Z robertas 

The following automatic conversions were performed:

'_refine_ls_weighting_scheme' value 'calc w = 1/[\sF^2^]' was changed
to 'calc'. New tag '_refine_ls_weighting_details' was created. The
value of the new tag was set to 'w = 1/[\sF^2^]'.

Automatic conversion script
Id: cif_fix_values 3143 2015-03-26 13:38:13Z robertas 
;
_cod_original_cell_volume 653.6(2)
_cod_database_code 2010805

loop_
_symmetry_equiv_pos_as_xyz
x,y,z
-x,-y,-z

loop_
_atom_site_aniso_label
_atom_site_aniso_U_11
_atom_site_aniso_U_22
_atom_site_aniso_U_33
_atom_site_aniso_U_12
_atom_site_aniso_U_13
_atom_site_aniso_U_23
_atom_site_aniso_type_symbol
S1 .0517(2) .0420(2) .0527(2) .02720(10) .03840(10) .0186(2) S
O1 .0550(5) .0489(6) .0541(5) .0339(4) .0411(4) .0283(5) O
O2 .0634(5) .0525(7) .0643(6) .0289(5) .0511(4) .0285(5) O
O3 .0806(5) .0672(7) .0725(6) .0496(5) .0625(4) .0327(6) O
O4 .0595(7) .0412(7) .0793(9) .0178(6) .0385(6) .0150(7) O
N1 .0528(6) .0505(8) .0570(7) .0293(5) .0384(5) .0246(6) N
C2 .0392(6) .0378(8) .0394(7) .0205(6) .0244(5) .0155(6) C
C3 .0506(7) .0420(8) .0534(8) .0266(6) .0376(5) .0229(7) C
C4 .0407(7) .0428(9) .0431(7) .0184(6) .0280(5) .0160(7) C
C5 .0497(7) .0540(10) .0569(9) .0275(6) .0378(6) .0194(8) C
C6 .0582(8) .0570(10) .0670(10) .0369(6) .0403(6) .0185(9) C
C7 .0628(9) .0517(9) .0690(10) .0379(7) .0376(7) .0273(8) C
C8 .0599(8) .0530(9) .0599(9) .0350(7) .0388(6) .0296(8) C
C9 .0401(7) .0452(9) .0442(8) .0244(6) .0261(5) .0156(7) C
C10 .0355(6) .0418(8) .0406(8) .0181(6) .0231(5) .0116(7) C
C11 .0379(6) .0412(8) .0377(7) .0201(6) .0247(5) .0149(6) C
C12 .0484(7) .0418(8) .0505(8) .0232(6) .0320(6) .0217(7) C
C13 .0514(7) .0510(10) .0591(8) .0236(7) .0417(5) .0283(7) C
C14 .0463(7) .0511(9) .0512(8) .0246(6) .0365(5) .0200(7) C
C15 .0420(7) .0397(8) .0429(7) .0221(6) .0289(5) .0163(6) C
C16 .0442(7) .0406(8) .0453(7) .0209(6) .0324(5) .0189(7) C

loop_
_atom_site_label
_atom_site_fract_x
_atom_site_fract_y
_atom_site_fract_z
_atom_site_U_iso_or_equiv
_atom_site_thermal_displace_type
_atom_site_calc_flag
_atom_site_calc_attached_atom
_atom_site_type_symbol
S1 .82621(6) .30717(6) .67645(5) .0414(2) Ueq . . S
O1 .4636(2) .8412(2) .72440(10) .0424(4) Ueq . . O
O2 .2693(2) .6172(2) .9823(2) .0490(5) Ueq . . O
O3 .9381(2) .2958(2) .6044(2) .0587(5) Ueq . . O
O4 .6645(2) .1769(2) .6315(2) .0577(6) Ueq . . O
N1 .9434(2) .3320(2) .8538(2) .0455(6) Ueq . . N
C2 .4998(2) .7079(2) .7602(2) .0348(5) Ueq . . C
C3 .4359(2) .6304(2) .8441(2) .0407(6) Ueq . . C
C4 .3287(2) .6884(2) .9043(2) .0379(6) Ueq . . C
C5 .1996(2) .9128(3) .9216(2) .0470(7) Ueq . . C
C6 .1700(3) 1.0478(3) .8811(3) .0544(7) Ueq . . C
C7 .2352(3) 1.1122(3) .7871(3) .0542(8) Ueq . . C
C8 .3328(3) 1.0418(3) .7347(2) .0490(7) Ueq . . C
C9 .3626(2) .9044(2) .7775(2) .0390(6) Ueq . . C
C10 .2968(2) .8352(2) .8687(2) .0367(6) Ueq . . C
C11 .6187(2) .6659(2) .6996(2) .0349(6) Ueq . . C
C12 .6943(2) .7709(2) .6321(2) .0409(7) Ueq . . C
C13 .8085(2) .7332(3) .5782(2) .0447(6) Ueq . . C
C14 .8491(2) .5918(3) .5905(2) .0426(6) Ueq . . C
C15 .7736(2) .4878(2) .6566(2) .0364(6) Ueq . . C
C16 .6582(2) .5234(2) .7108(2) .0371(5) Ueq . . C
H3 .462 .535 .864 .0519 Uiso . . H
H5 .154 .870 .986 .0596 Uiso . . H
H6 .104 1.098 .917 .0672 Uiso . . H
H7 .213 1.206 .759 .0685 Uiso . . H
H8 .378 1.085 .671 .0621 Uiso . . H
H12 .667 .868 .623 .0532 Uiso . . H
H13 .860 .805 .533 .0583 Uiso . . H
H14 .928 .566 .554 .0545 Uiso . . H
H16 .606 .450 .755 .0482 Uiso . . H
H1N 1.053 .418 .890 .0609 Uiso . . H
H2N .864 .336 .896 .0761 Uiso . . H

loop_
_geom_angle_atom_site_label_1
_geom_angle_atom_site_label_2
_geom_angle_atom_site_label_3
_geom_angle
_geom_angle_publ_flag
O3 S1 O4 120.10(10) yes
O3 S1 N1 107.3(9) yes
O3 S1 C15 107.20(10) yes
O4 S1 N1 106.30(10) no
O4 S1 C15 107.90(10) no
N1 S1 C15 107.30(10) no
C2 O1 C9 119.9(2) no
S1 N1 H1N 110.0 no
S1 N1 H2N 104.4 no
H1N N1 H2N 120.5 no
O1 C2 C3 122.1(2) no
O1 C2 C11 111.2(2) no
C3 C2 C11 126.7(2) no
C2 C3 C4 121.7(2) no
C2 C3 H3 119.2 no
C4 C3 H3 119.1 no
O2 C4 C3 121.9(2) no
O2 C4 C10 122.8(2) no
C3 C4 C10 115.2(2) yes
C6 C5 C10 120.7(2) no
C6 C5 H5 119.7 no
C10 C5 H5 119.7 no
C12 C13 H13 119.8 no
C14 C13 H13 119.8 no
C13 C14 C15 119.4(2) no
C13 C14 H14 120.5 no
C15 C14 H14 120.1 no
S1 C15 C14 120.2(2) no
C5 C6 C7 120.6(3) no
C5 C6 H6 119.7 no
C7 C6 H6 119.7 no
C6 C7 C8 120.6(2) no
C6 C7 H7 119.5 no
C8 C7 H7 119.8 no
C7 C8 C9 118.1(2) no
C7 C8 H8 121.1 no
C9 C8 H8 120.8 no
O1 C9 C8 115.6(2) no
O1 C9 C10 121.6(2) yes
C8 C9 C10 122.8(2) no
C4 C10 C5 123.4(2) no
C4 C10 C9 119.4(2) no
C5 C10 C9 117.2(2) no
C2 C11 C12 120.1(2) no
C2 C11 C16 120.4(2) no
C12 C11 C16 119.5(2) no
C11 C12 C13 120.1(2) no
C11 C12 H12 119.8 no
C13 C12 H12 120.1 no
C12 C13 C14 120.5(2) no
S1 C15 C16 118.8(2) no
C14 C15 C16 121.0(2) no
C11 C16 C15 119.7(2) no
C11 C16 H16 120.2 no
C15 C16 H16 120.1 no

loop_
_geom_bond_atom_site_label_1
_geom_bond_atom_site_label_2
_geom_bond_site_symmetry_1
_geom_bond_site_symmetry_2
_geom_bond_distance
_geom_bond_publ_flag
S1 O3 . . 1.431(2) yes
S1 O4 . . 1.423(2) yes
S1 N1 . . 1.613(2) yes
S1 C15 . . 1.776(2) yes
O1 C2 . . 1.348(3) yes
O1 C9 . . 1.373(3) yes
O2 C4 . . 1.247(3) yes
N1 H1N . . .946 no
N1 H2N . . .942 no
C2 C3 . . 1.346(3) y
C2 C11 . . 1.478(3) yes
C3 C4 . . 1.440(3) no
C3 H3 . . .950 no
C4 C10 . . 1.451(3) no
C5 C6 . . 1.360(4) no
C5 C10 . . 1.411(3) no
C5 H5 . . .950 no
C6 C7 . . 1.389(4) no
C6 H6 . . .950 no
C7 C8 . . 1.376(4) no
C7 H7 . . .950 no
C8 C9 . . 1.388(3) no
C8 H8 . . .950 no
C9 C10 . . 1.385(3) no
C11 C12 . . 1.397(3) no
C11 C16 . . 1.388(3) no
C12 C13 . . 1.383(4) no
C12 H12 . . .950 no
C13 C14 . . 1.384(3) no
C13 H13 . . .950 no
C14 C15 . . 1.381(3) no
C14 H14 . . .950 no
C15 C16 . . 1.388(3) no
C16 H16 . . .950 no

loop_
_geom_hbond_atom_site_label_D
_geom_hbond_atom_site_label_H
_geom_hbond_atom_site_label_A
_geom_hbond_site_symmetry_A
_geom_hbond_distance_DH
_geom_hbond_distance_HA
_geom_hbond_distance_DA
_geom_hbond_angle_DHA
_geom_hbond_publ_flag
C5 H5 O2 . .95 2.659 2.906(3) 95.32 n
C12 H12 O1 . .95 2.334 2.672(3) 100.28 n
C14 H14 O3 . .95 2.513 2.902(3) 104.59 n
C16 H16 O4 . .95 2.795 3.056(3) 96.73 n
C7 H7 O3 1_465 .95 2.67 3.442(3) 139 y
C6 H6 N1 1_465 .95 2.78 3.526(4) 137 y
C8 H8 O4 1_565 .95 2.61 3.417(3) 144 y
C12 H12 O4 1_565 .95 2.71 3.643(3) 168 y
C12 H12 O4 2_666 .95 2.89 3.391(2) 115 y
N1 H1N O2 1_655 .95 1.99 2.928(3) 172 y
N1 H2N O2 2_667 .94 2.05 2.976(3) 169 y

loop_
_geom_torsion_atom_site_label_1
_geom_torsion_atom_site_label_2
_geom_torsion_atom_site_label_3
_geom_torsion_atom_site_label_4
_geom_torsion
_geom_torsion_publ_flag
O3 S1 N1 H1N 50.63 no
O3 S1 N1 H2N -178.79 no
O4 S1 N1 H1N -179.63 no
O4 S1 N1 H2N -49.05 no
C15 S1 N1 H1N -64.31 no
C15 S1 N1 H2N 66.27 no
O3 S1 C15 C14 -4.27(18) no
O3 S1 C15 C16 176.82(15) yes
O4 S1 C15 C14 -135.03(16) yes
O4 S1 C15 C16 46.06(17) no
N1 S1 C15 C14 110.72(16) yes
N1 S1 C15 C16 -68.18(17) no
C9 O1 C2 C3 1.8(3) no
C9 O1 C2 C11 -176.55(15) no
C2 O1 C9 C8 179.93(19) no
C2 O1 C9 C10 .4(3) no
O1 C2 C3 C4 -1.7(3) no
O1 C2 C3 H3 178.07 no
C11 C2 C3 C4 176.36(18) no
C11 C2 C3 H3 -3.83 no
O1 C2 C11 C12 7.3(2) no
O1 C2 C11 C16 -173.58(16) yes
C3 C2 C11 C12 -171.01(19) no
C3 C2 C11 C16 8.2(3) no
C2 C3 C4 O2 -179.9(2) no
C2 C3 C4 C10 -.5(3) no
H3 C3 C4 O2 .27 no
H3 C3 C4 C10 179.74 no
O2 C4 C10 C5 1.5(3) no
O2 C4 C10 C9 -178.02(18) no
C3 C4 C10 C5 -177.97(19) no
C3 C4 C10 C9 2.5(3) no
C10 C5 C6 C7 -.1(3) no
C10 C5 C6 H6 179.67 no
H5 C5 C6 C7 -179.96 no
H5 C5 C6 H6 -.17 no
C6 C5 C10 C4 -178.2(2) no
C6 C5 C10 C9 1.3(3) no
H5 C5 C10 C4 1.61 no
H5 C5 C10 C9 -178.86 no
C5 C6 C7 C8 -.8(4) no
C5 C6 C7 H7 179.58 no
H6 C6 C7 C8 179.39 no
H6 C6 C7 H7 -.21 no
C6 C7 C8 C9 .5(3) no
C6 C7 C8 H8 -179.82 no
H7 C7 C8 C9 -179.88 no
H7 C7 C8 H8 -.22 no
C7 C8 C9 O1 -178.80(19) no
C7 C8 C9 C10 .7(3) no
H8 C8 C9 O1 1.54 no
H8 C8 C9 C10 -178.93 no
O1 C9 C10 C4 -2.6(3) no
O1 C9 C10 C5 177.88(17) no
C8 C9 C10 C4 177.92(19) no
C8 C9 C10 C5 -1.6(3) no
C2 C11 C12 C13 178.69(18) no
C2 C11 C12 H12 -1.61 no
C16 C11 C12 C13 -.5(3) no
C16 C11 C12 H12 179.22 no
C2 C11 C16 C15 -178.45(17) no
C2 C11 C16 H16 2.03 no
C12 C11 C16 C15 .7(3) no
C12 C11 C16 H16 -178.80 no
C11 C12 C13 C14 -.1(3) no
C11 C12 C13 H13 -179.65 no
H12 C12 C13 C14 -179.78 no
H12 C12 C13 H13 .66 no
C12 C13 C14 C15 .4(3) no
C12 C13 C14 H14 -179.62 no
H13 C13 C14 C15 179.95 no
H13 C13 C14 H14 -.06 no
C13 C14 C15 S1 -179.03(15) yes
C13 C14 C15 C16 -.1(3) no
H14 C14 C15 S1 .99 no
H14 C14 C15 C16 179.87 no
S1 C15 C16 C11 178.48(14) no
S1 C15 C16 H16 -2.00 no
C14 C15 C16 C11 -.4(3) no
C14 C15 C16 H16 179.11 no
